data_4108826
loop_
_publ_author_name
'Yasuhiro Ohki'
'Tsubasa Hatanaka'
'Kazuyuki Tatsumi'

_publ_section_title
;
 C-H Bond Activation of Heteroarenes Mediated by a Half-Sandwich Iron
 Complex of N-Heterocyclic Carbene
;
_journal_name_full 'Journal of the American Chemical Society'
_journal_page_first 17174
_journal_page_last 17186
_journal_paper_doi 10.1021/ja8063028
_journal_volume 130
_journal_year 2008
_chemical_formula_moiety 'C31 H39 Fe N2 '
_chemical_formula_sum 'C31 H39 Fe N2'
_chemical_formula_weight 495.51
_space_group_IT_number 43
_symmetry_cell_setting orthorhombic
_symmetry_Int_Tables_number 43
_symmetry_space_group_name_Hall 'F 2 -2d'
_symmetry_space_group_name_H-M 'F d d 2'
_cell_angle_alpha 90.0000
_cell_angle_beta 90.0000
_cell_angle_gamma 90.0000
_cell_formula_units_Z 16
_cell_length_a 30.02(12)
_cell_length_b 41.81(16)
_cell_length_c 8.44(3)
_cell_measurement_reflns_used 2472
_cell_measurement_temperature 173.1
_cell_measurement_theta_max 27.4
_cell_measurement_theta_min 3.2
_cell_volume 10593(7)
_computing_cell_refinement CrystalClear
_computing_data_collection CrystalClear
_computing_data_reduction CrystalStructure
_computing_publication_material 'CrystalStructure 3.8'
_computing_structure_refinement CRYSTALS
_computing_structure_solution SHELXS97
_diffrn_detector_area_resol_mean 7.31
_diffrn_measured_fraction_theta_full 0.975
_diffrn_measured_fraction_theta_max 0.975
_diffrn_measurement_device_type 'Rigaku Mercury'
_diffrn_measurement_method \w
_diffrn_radiation_type 'Mo K\a'
_diffrn_radiation_wavelength 0.71070
_diffrn_reflns_av_R_equivalents 0.197
_diffrn_reflns_limit_h_max 37
_diffrn_reflns_limit_h_min -38
_diffrn_reflns_limit_k_max 43
_diffrn_reflns_limit_k_min -54
_diffrn_reflns_limit_l_max 10
_diffrn_reflns_limit_l_min -10
_diffrn_reflns_number 15667
_diffrn_reflns_theta_full 27.47
_diffrn_reflns_theta_max 27.47
_exptl_absorpt_coefficient_mu 0.590
_exptl_absorpt_correction_T_max 0.971
_exptl_absorpt_correction_T_min 0.434
_exptl_absorpt_correction_type refdelf
_exptl_absorpt_process_details '(Walker & Stuart, 1983)'
_exptl_crystal_colour brownyellow
_exptl_crystal_density_diffrn 1.243
_exptl_crystal_description needle
_exptl_crystal_F_000 4240.00
_exptl_crystal_size_max 0.20
_exptl_crystal_size_mid 0.05
_exptl_crystal_size_min 0.05
_refine_diff_density_max 1.41
_refine_diff_density_min -1.96
_refine_ls_extinction_method none
_refine_ls_goodness_of_fit_ref 3.386
_refine_ls_number_parameters 105
_refine_ls_number_reflns 1113
_refine_ls_R_factor_gt 0.2438
_refine_ls_shift/su_max 0.0000
_refine_ls_structure_factor_coef F
_refine_ls_weighting_details 'w = 1/[0.0010Fo^2^ + 3.0000\s(Fo^2^) + 0.5000]'
_refine_ls_weighting_scheme calc
_refine_ls_wR_factor_ref 0.2745
_reflns_number_gt 1106
_reflns_number_total 5772
_reflns_threshold_expression F^2^>2.0\s(F^2^)
_cod_data_source_file ja8063028_si_003_2.cif
_cod_data_source_block '_Cp*FeIMes''
_cod_original_cell_volume 10590(70)
_cod_original_formula_sum 'C31 H39 Fe N2 '
_cod_database_code 4108826

loop_
_symmetry_equiv_pos_site_id
_symmetry_equiv_pos_as_xyz
1 +X,+Y,+Z
2 1/4-X,1/4+Y,1/4+Z
3 1/4+X,1/4-Y,1/4+Z
4 1/2-X,-Y,1/2+Z
5 +X,1/2+Y,1/2+Z
6 1/4-X,3/4+Y,3/4+Z
7 1/4+X,3/4-Y,3/4+Z
8 1/2-X,1/2-Y,+Z
9 1/2+X,+Y,1/2+Z
10 3/4-X,1/4+Y,3/4+Z
11 3/4+X,1/4-Y,3/4+Z
12 -X,-Y,+Z
13 1/2+X,1/2+Y,+Z
14 3/4-X,3/4+Y,1/4+Z
15 3/4+X,3/4-Y,1/4+Z
16 -X,1/2-Y,1/2+Z

loop_
_atom_site_label
_atom_site_type_symbol
_atom_site_fract_x
_atom_site_fract_y
_atom_site_fract_z
_atom_site_U_iso_or_equiv
_atom_site_adp_type
_atom_site_occupancy
_atom_site_symmetry_multiplicity
_atom_site_calc_flag
Fe(1) Fe 0.3945(2) 0.69397(12) 0.7395(18) 0.086(3) Uani 1.00 1 d
N(1) N 0.4641(9) 0.7037(6) 0.965(7) 0.073(18) Uani 1.00 1 d
N(2) N 0.477(3) 0.6591(8) 0.819(5) 0.25(3) Uani 1.00 1 d
C(1) C 0.4338(15) 0.7362(6) 0.669(4) 0.010(9) Uiso 1.00 1 d
C(4) C 0.4460(15) 0.6828(8) 0.828(7) 0.06(2) Uani 1.00 1 d
C(9) C 0.384(2) 0.8254(11) 1.021(6) 0.11(2) Uani 1.00 1 d
C(10) C 0.452(2) 0.7276(10) 1.276(9) 0.12(3) Uani 1.00 1 d
C(11) C 0.5079(15) 0.6978(5) 1.036(4) -0.000(7) Uiso 1.00 1 d
C(12) C 0.519(2) 0.6656(12) 0.917(8) 0.10(2) Uiso 1.00 1 d
C(19) C 0.4640(15) 0.5991(7) 1.026(5) 0.030(10) Uiso 1.00 1 d
C(20) C 0.4731(19) 0.5419(7) 0.480(11) 0.13(2) Uani 1.00 1 d
C(21) C 0.4890(19) 0.6622(8) 0.492(7) 0.053(13) Uiso 1.00 1 d
C(32) C 0.4277(11) 0.7520(5) 0.843(2) 0.026(4) Uiso 1.00 1 d
C(33) C 0.4453(9) 0.7343(4) 0.968(3) 0.026(4) Uiso 1.00 1 d
C(34) C 0.4424(11) 0.7460(5) 1.123(2) 0.026(4) Uiso 1.00 1 d
C(35) C 0.4220(10) 0.7754(5) 1.152(2) 0.026(4) Uiso 1.00 1 d
C(36) C 0.4044(8) 0.7931(4) 1.026(3) 0.026(4) Uiso 1.00 1 d
C(37) C 0.4073(10) 0.7814(5) 0.872(2) 0.026(4) Uiso 1.00 1 d
C(38) C 0.4806(13) 0.6299(5) 0.769(4) 0.053(5) Uiso 1.00 1 d
C(39) C 0.4761(14) 0.6009(7) 0.849(3) 0.053(5) Uiso 1.00 1 d
C(40) C 0.4698(12) 0.5727(5) 0.764(4) 0.053(5) Uiso 1.00 1 d
C(41) C 0.4679(11) 0.5735(5) 0.598(4) 0.053(5) Uiso 1.00 1 d
C(42) C 0.4724(13) 0.6025(7) 0.519(3) 0.053(5) Uiso 1.00 1 d
C(43) C 0.4788(12) 0.6307(4) 0.604(4) 0.053(5) Uiso 1.00 1 d
C(44) C 0.3401(10) 0.6814(6) 0.917(2) 0.122(9) Uiso 1.00 1 d
C(45) C 0.3519(10) 0.6570(5) 0.812(2) 0.122(9) Uiso 1.00 1 d
C(46) C 0.3471(9) 0.6688(5) 0.657(2) 0.122(9) Uiso 1.00 1 d
C(47) C 0.3323(9) 0.7005(5) 0.668(2) 0.122(9) Uiso 1.00 1 d
C(48) C 0.3280(9) 0.7083(5) 0.828(3) 0.122(9) Uiso 1.00 1 d
C(49) C 0.3404(18) 0.6792(8) 1.099(2) 0.122(9) Uiso 1.00 1 d
C(50) C 0.3564(16) 0.6502(7) 0.504(3) 0.122(9) Uiso 1.00 1 d
C(51) C 0.3674(16) 0.6231(6) 0.858(4) 0.122(9) Uiso 1.00 1 d
C(52) C 0.3226(16) 0.7228(7) 0.527(3) 0.122(9) Uiso 1.00 1 d
C(53) C 0.3127(16) 0.7408(6) 0.895(4) 0.122(9) Uiso 1.00 1 d

loop_
_atom_site_aniso_label
_atom_site_aniso_U_11
_atom_site_aniso_U_22
_atom_site_aniso_U_33
_atom_site_aniso_U_12
_atom_site_aniso_U_13
_atom_site_aniso_U_23
Fe(1) 0.045(8) 0.016(2) 0.196(10) -0.003(3) -0.024(9) -0.005(4)
N(1) -0.09(2) 0.036(16) 0.27(6) -0.008(12) 0.01(4) 0.05(3)
N(2) 0.65(14) 0.04(2) 0.07(4) -0.08(4) -0.34(7) 0.00(2)
C(4) -0.02(3) 0.015(17) 0.18(6) 0.001(19) -0.03(4) -0.03(2)
C(9) 0.14(7) 0.11(3) 0.09(4) 0.07(3) 0.03(4) -0.16(3)
C(10) 0.09(7) 0.07(3) 0.20(8) 0.01(3) 0.02(7) 0.08(4)
C(20) 0.06(5) 0.012(17) 0.33(9) -0.03(2) -0.09(7) 0.03(4)

loop_
_atom_type_symbol
_atom_type_description
_atom_type_scat_dispersion_real
_atom_type_scat_dispersion_imag
_atom_type_scat_source
C C 0.003 0.002
;
International Tables for Crystallography
(1992, Vol. C, Tables 4.2.6.8 and 6.1.1.4)
;
H H 0.000 0.000
;
International Tables for Crystallography
(1992, Vol. C, Table 6.1.1.4)
;
Fe Fe 0.346 0.844
;
International Tables for Crystallography
(1992, Vol. C, Tables 4.2.6.8 and 6.1.1.4)
;
N N 0.006 0.003
;
International Tables for Crystallography
(1992, Vol. C, Tables 4.2.6.8 and 6.1.1.4)
;

loop_
_geom_angle_atom_site_label_1
_geom_angle_atom_site_label_2
_geom_angle_atom_site_label_3
_geom_angle
_geom_angle_publ_flag
C(1) Fe(1) C(4) 81.9(17) yes
C(1) Fe(1) C(44) 138.1(12) yes
C(1) Fe(1) C(45) 174.2(13) yes
C(1) Fe(1) C(46) 138.3(14) yes
C(1) Fe(1) C(47) 108.1(13) yes
C(1) Fe(1) C(48) 110.9(12) yes
C(4) Fe(1) C(44) 107(2) yes
C(4) Fe(1) C(45) 102.4(16) yes
C(4) Fe(1) C(46) 131.1(14) yes
C(4) Fe(1) C(47) 169.5(18) yes
C(4) Fe(1) C(48) 136(2) yes
C(44) Fe(1) C(45) 37.0(9) yes
C(44) Fe(1) C(46) 64.9(10) yes
C(44) Fe(1) C(47) 63.8(10) yes
C(44) Fe(1) C(48) 36.3(9) yes
C(45) Fe(1) C(46) 40.6(10) yes
C(45) Fe(1) C(47) 67.4(10) yes
C(45) Fe(1) C(48) 63.3(10) yes
C(46) Fe(1) C(47) 42.2(10) yes
C(46) Fe(1) C(48) 66.3(10) yes
C(47) Fe(1) C(48) 38.5(9) yes
C(4) N(1) C(11) 122(3) yes
C(4) N(1) C(33) 113(3) yes
C(11) N(1) C(33) 121(2) yes
C(4) N(2) C(12) 114(4) yes
C(4) N(2) C(38) 139(7) yes
C(12) N(2) C(38) 107(5) yes
Fe(1) C(1) C(32) 91.4(19) yes
Fe(1) C(4) N(1) 118(2) yes
Fe(1) C(4) N(2) 140(4) yes
N(1) C(4) N(2) 102(4) yes
N(1) C(11) C(12) 94(3) yes
N(2) C(12) C(11) 108(4) yes
C(1) C(32) C(33) 115(2) yes
C(1) C(32) C(37) 125(2) yes
C(33) C(32) C(37) 120(2) yes
N(1) C(33) C(32) 128(3) yes
N(1) C(33) C(34) 111(3) yes
C(32) C(33) C(34) 120(2) yes
C(10) C(34) C(33) 127(2) yes
C(10) C(34) C(35) 112(2) yes
C(33) C(34) C(35) 120(2) yes
C(34) C(35) C(36) 120.0(19) yes
C(9) C(36) C(35) 131(2) yes
C(9) C(36) C(37) 109(2) yes
C(35) C(36) C(37) 120.0(19) yes
C(32) C(37) C(36) 120(2) yes
N(2) C(38) C(39) 131(3) yes
N(2) C(38) C(43) 107(2) yes
C(39) C(38) C(43) 120(2) yes
C(19) C(39) C(38) 122(2) yes
C(19) C(39) C(40) 115(2) yes
C(38) C(39) C(40) 120(2) yes
C(39) C(40) C(41) 120(2) yes
C(20) C(41) C(40) 125(3) yes
C(20) C(41) C(42) 113(3) yes
C(40) C(41) C(42) 120(2) yes
C(41) C(42) C(43) 120(2) yes
C(21) C(43) C(38) 126(2) yes
C(21) C(43) C(42) 114(3) yes
C(38) C(43) C(42) 120(2) yes
Fe(1) C(44) C(45) 64.4(15) yes
Fe(1) C(44) C(48) 69.4(15) yes
Fe(1) C(44) C(49) 132(2) yes
C(45) C(44) C(48) 108(2) yes
C(45) C(44) C(49) 126(2) yes
C(48) C(44) C(49) 126(2) yes
Fe(1) C(45) C(44) 78.6(16) yes
Fe(1) C(45) C(46) 62.1(15) yes
Fe(1) C(45) C(51) 124(2) yes
C(44) C(45) C(46) 108(2) yes
C(44) C(45) C(51) 126(2) yes
C(46) C(45) C(51) 126(2) yes
Fe(1) C(46) C(45) 77.2(16) yes
Fe(1) C(46) C(47) 72.0(15) yes
Fe(1) C(46) C(50) 117(2) yes
C(45) C(46) C(47) 108(2) yes
C(45) C(46) C(50) 126(2) yes
C(47) C(46) C(50) 126(2) yes
Fe(1) C(47) C(46) 65.8(15) yes
Fe(1) C(47) C(48) 79.8(17) yes
Fe(1) C(47) C(52) 120(2) yes
C(46) C(47) C(48) 108(2) yes
C(46) C(47) C(52) 126(2) yes
C(48) C(47) C(52) 126(2) yes
Fe(1) C(48) C(44) 74.4(17) yes
Fe(1) C(48) C(47) 61.7(16) yes
Fe(1) C(48) C(53) 129(2) yes
C(44) C(48) C(47) 108(2) yes
C(44) C(48) C(53) 126(2) yes
C(47) C(48) C(53) 126(2) yes

loop_
_geom_bond_atom_site_label_1
_geom_bond_atom_site_label_2
_geom_bond_distance
_geom_bond_publ_flag
Fe(1) C(1) 2.20(3) yes
Fe(1) C(4) 1.78(5) yes
Fe(1) C(44) 2.28(3) yes
Fe(1) C(45) 2.10(2) yes
Fe(1) C(46) 1.90(2) yes
Fe(1) C(47) 1.98(2) yes
Fe(1) C(48) 2.22(3) yes
N(1) C(4) 1.55(7) yes
N(1) C(11) 1.47(5) yes
N(1) C(33) 1.40(3) yes
N(2) C(4) 1.37(8) yes
N(2) C(12) 1.52(11) yes
N(2) C(38) 1.29(4) yes
C(1) C(32) 1.61(4) yes
C(9) C(36) 1.49(5) yes
C(10) C(34) 1.54(7) yes
C(11) C(12) 1.71(6) yes
C(19) C(39) 1.54(5) yes
C(20) C(41) 1.66(6) yes
C(21) C(43) 1.65(5) yes
C(32) C(33) 1.40(3) yes
C(32) C(37) 1.40(3) yes
C(33) C(34) 1.40(3) yes
C(34) C(35) 1.39(3) yes
C(35) C(36) 1.40(3) yes
C(36) C(37) 1.40(3) yes
C(38) C(39) 1.39(4) yes
C(38) C(43) 1.40(5) yes
C(39) C(40) 1.39(4) yes
C(40) C(41) 1.40(4) yes
C(41) C(42) 1.39(3) yes
C(42) C(43) 1.40(4) yes
C(44) C(45) 1.40(3) yes
C(44) C(48) 1.40(3) yes
C(44) C(49) 1.54(3) yes
C(45) C(46) 1.40(3) yes
C(45) C(51) 1.54(4) yes
C(46) C(47) 1.40(3) yes
C(46) C(50) 1.54(3) yes
C(47) C(48) 1.40(3) yes
C(47) C(52) 1.54(3) yes
C(48) C(53) 1.54(3) yes

loop_
_geom_contact_atom_site_label_1
_geom_contact_atom_site_label_2
_geom_contact_distance
_geom_contact_site_symmetry_2
C(1) C(10) 3.38(8) 1_554
C(1) C(11) 3.46(4) 16_664
C(10) C(1) 3.38(8) 1_556
C(10) C(21) 3.47(7) 1_556
C(11) C(1) 3.46(4) 16_665
C(21) C(10) 3.47(7) 1_554

loop_
_geom_torsion_atom_site_label_1
_geom_torsion_atom_site_label_2
_geom_torsion_atom_site_label_3
_geom_torsion_atom_site_label_4
_geom_torsion
C(1) Fe(1) C(4) N(1) 65(3)
C(1) Fe(1) C(4) N(2) -118(6)
C(4) Fe(1) C(1) C(32) -80(2)
C(1) Fe(1) C(44) C(45) 175(2)
C(1) Fe(1) C(44) C(48) 52(2)
C(1) Fe(1) C(44) C(49) -69(3)
C(44) Fe(1) C(1) C(32) 26(3)
C(1) Fe(1) C(45) C(44) -35(14)
C(1) Fe(1) C(45) C(46) 82(14)
C(1) Fe(1) C(45) C(51) -161(13)
C(45) Fe(1) C(1) C(32) 57(14)
C(1) Fe(1) C(46) C(45) -171(2)
C(1) Fe(1) C(46) C(47) -57(2)
C(1) Fe(1) C(46) C(50) 65(2)
C(46) Fe(1) C(1) C(32) 133(2)
C(1) Fe(1) C(47) C(46) 143.9(17)
C(1) Fe(1) C(47) C(48) -101.0(17)
C(1) Fe(1) C(47) C(52) 25(2)
C(47) Fe(1) C(1) C(32) 96(2)
C(1) Fe(1) C(48) C(44) -145.8(17)
C(1) Fe(1) C(48) C(47) 93.2(18)
C(1) Fe(1) C(48) C(53) -22(2)
C(48) Fe(1) C(1) C(32) 56(2)
C(4) Fe(1) C(44) C(45) -89(2)
C(4) Fe(1) C(44) C(48) 148.3(19)
C(4) Fe(1) C(44) C(49) 28(3)
C(44) Fe(1) C(4) N(1) -73(3)
C(44) Fe(1) C(4) N(2) 104(6)
C(4) Fe(1) C(45) C(44) 101(2)
C(4) Fe(1) C(45) C(46) -141(2)
C(4) Fe(1) C(45) C(51) -25(3)
C(45) Fe(1) C(4) N(1) -111(3)
C(45) Fe(1) C(4) N(2) 66(6)
C(4) Fe(1) C(46) C(45) 55(3)
C(4) Fe(1) C(46) C(47) 169(2)
C(4) Fe(1) C(46) C(50) -70(3)
C(46) Fe(1) C(4) N(1) -144(2)
C(46) Fe(1) C(4) N(2) 33(7)
C(4) Fe(1) C(47) C(46) -55(10)
C(4) Fe(1) C(47) C(48) 60(10)
C(4) Fe(1) C(47) C(52) -174(8)
C(47) Fe(1) C(4) N(1) -97(9)
C(47) Fe(1) C(4) N(2) 80(13)
C(4) Fe(1) C(48) C(44) -46(2)
C(4) Fe(1) C(48) C(47) -167(2)
C(4) Fe(1) C(48) C(53) 78(3)
C(48) Fe(1) C(4) N(1) -47(4)
C(48) Fe(1) C(4) N(2) 130(6)
C(44) Fe(1) C(45) C(46) 118(2)
C(44) Fe(1) C(45) C(51) -126(3)
C(45) Fe(1) C(44) C(48) -123(2)
C(45) Fe(1) C(44) C(49) 117(3)
C(44) Fe(1) C(46) C(45) -36.1(15)
C(44) Fe(1) C(46) C(47) 77.9(15)
C(44) Fe(1) C(46) C(50) -160(2)
C(46) Fe(1) C(44) C(45) 39.6(16)
C(46) Fe(1) C(44) C(48) -83.5(17)
C(46) Fe(1) C(44) C(49) 156(3)
C(44) Fe(1) C(47) C(46) -80.7(15)
C(44) Fe(1) C(47) C(48) 34.4(13)
C(44) Fe(1) C(47) C(52) 160(2)
C(47) Fe(1) C(44) C(45) 86.7(17)
C(47) Fe(1) C(44) C(48) -36.5(15)
C(47) Fe(1) C(44) C(49) -157(3)
C(44) Fe(1) C(48) C(47) -121(2)
C(44) Fe(1) C(48) C(53) 124(3)
C(48) Fe(1) C(44) C(45) 123(2)
C(48) Fe(1) C(44) C(49) -120(3)
C(45) Fe(1) C(46) C(47) 114(2)
C(45) Fe(1) C(46) C(50) -124(2)
C(46) Fe(1) C(45) C(44) -118(2)
C(46) Fe(1) C(45) C(51) 116(2)
C(45) Fe(1) C(47) C(46) -40.1(14)
C(45) Fe(1) C(47) C(48) 75.0(15)
C(45) Fe(1) C(47) C(52) -159(2)
C(47) Fe(1) C(45) C(44) -75.9(17)
C(47) Fe(1) C(45) C(46) 41.7(16)
C(47) Fe(1) C(45) C(51) 158(2)
C(45) Fe(1) C(48) C(44) 34.4(15)
C(45) Fe(1) C(48) C(47) -86.6(16)
C(45) Fe(1) C(48) C(53) 158(2)
C(48) Fe(1) C(45) C(44) -33.7(15)
C(48) Fe(1) C(45) C(46) 83.9(17)
C(48) Fe(1) C(45) C(51) -160(2)
C(46) Fe(1) C(47) C(48) 115(2)
C(46) Fe(1) C(47) C(52) -119(2)
C(47) Fe(1) C(46) C(45) -114(2)
C(47) Fe(1) C(46) C(50) 122(2)
C(46) Fe(1) C(48) C(44) 79.4(16)
C(46) Fe(1) C(48) C(47) -41.6(15)
C(46) Fe(1) C(48) C(53) -157(2)
C(48) Fe(1) C(46) C(45) -76.0(16)
C(48) Fe(1) C(46) C(47) 38.0(14)
C(48) Fe(1) C(46) C(50) 160(2)
C(47) Fe(1) C(48) C(44) 121(2)
C(47) Fe(1) C(48) C(53) -115(2)
C(48) Fe(1) C(47) C(46) -115(2)
C(48) Fe(1) C(47) C(52) 126(2)
C(4) N(1) C(11) C(12) -1(4)
C(11) N(1) C(4) Fe(1) -175(3)
C(11) N(1) C(4) N(2) 7(6)
C(4) N(1) C(33) C(32) -27(5)
C(4) N(1) C(33) C(34) 149(3)
C(33) N(1) C(4) Fe(1) -20(5)
C(33) N(1) C(4) N(2) 163(4)
C(11) N(1) C(33) C(32) 129(4)
C(11) N(1) C(33) C(34) -56(5)
C(33) N(1) C(11) C(12) -154(4)
C(4) N(2) C(12) C(11) 11(6)
C(12) N(2) C(4) Fe(1) 172(4)
C(12) N(2) C(4) N(1) -10(6)
C(4) N(2) C(38) C(39) -95(7)
C(4) N(2) C(38) C(43) 70(8)
C(38) N(2) C(4) Fe(1) -21(11)
C(38) N(2) C(4) N(1) 156(5)
C(12) N(2) C(38) C(39) 73(8)
C(12) N(2) C(38) C(43) -122(4)
C(38) N(2) C(12) C(11) -160(4)
Fe(1) C(1) C(32) C(33) 61(2)
Fe(1) C(1) C(32) C(37) -120(2)
N(1) C(11) C(12) N(2) -5(4)
C(1) C(32) C(33) N(1) -6(4)
C(1) C(32) C(33) C(34) 179(2)
C(1) C(32) C(37) C(36) -179(2)
C(33) C(32) C(37) C(36) -0(4)
C(37) C(32) C(33) N(1) 175(2)
C(37) C(32) C(33) C(34) 0(4)
N(1) C(33) C(34) C(10) -8(5)
N(1) C(33) C(34) C(35) -176(2)
C(32) C(33) C(34) C(10) 168(4)
C(32) C(33) C(34) C(35) -0(4)
C(10) C(34) C(35) C(36) -170(3)
C(33) C(34) C(35) C(36) 0(4)
C(34) C(35) C(36) C(9) -175(3)
C(34) C(35) C(36) C(37) -0(4)
C(9) C(36) C(37) C(32) 176(3)
C(35) C(36) C(37) C(32) 0(4)
N(2) C(38) C(39) C(19) 2(7)
N(2) C(38) C(39) C(40) 164(6)
N(2) C(38) C(43) C(21) 20(6)
N(2) C(38) C(43) C(42) -167(5)
C(39) C(38) C(43) C(21) -173(3)
C(39) C(38) C(43) C(42) -0(5)
C(43) C(38) C(39) C(19) -161(3)
C(43) C(38) C(39) C(40) 0(5)
C(19) C(39) C(40) C(41) 163(3)
C(38) C(39) C(40) C(41) -0(5)
C(39) C(40) C(41) C(20) 164(3)
C(39) C(40) C(41) C(42) 0(5)
C(20) C(41) C(42) C(43) -166(3)
C(40) C(41) C(42) C(43) 0(5)
C(41) C(42) C(43) C(21) 174(3)
C(41) C(42) C(43) C(38) -0(5)
Fe(1) C(44) C(45) C(46) -55.5(19)
Fe(1) C(44) C(45) C(51) 125(3)
Fe(1) C(44) C(48) C(47) 53(2)
Fe(1) C(44) C(48) C(53) -127(3)
C(45) C(44) C(48) Fe(1) -53(2)
C(45) C(44) C(48) C(47) -0(3)
C(45) C(44) C(48) C(53) -180(3)
C(48) C(44) C(45) Fe(1) 55(2)
C(48) C(44) C(45) C(46) 0(3)
C(48) C(44) C(45) C(51) -180(3)
C(49) C(44) C(45) Fe(1) -125(3)
C(49) C(44) C(45) C(46) -180(3)
C(49) C(44) C(45) C(51) 0(5)
C(49) C(44) C(48) Fe(1) 127(3)
C(49) C(44) C(48) C(47) -180(3)
C(49) C(44) C(48) C(53) 0(5)
Fe(1) C(45) C(46) C(47) -66.0(19)
Fe(1) C(45) C(46) C(50) 114(3)
C(44) C(45) C(46) Fe(1) 66(2)
C(44) C(45) C(46) C(47) -0(3)
C(44) C(45) C(46) C(50) -180(3)
C(51) C(45) C(46) Fe(1) -114(3)
C(51) C(45) C(46) C(47) 180(3)
C(51) C(45) C(46) C(50) 0(5)
Fe(1) C(46) C(47) C(48) -69(2)
Fe(1) C(46) C(47) C(52) 110(3)
C(45) C(46) C(47) Fe(1) 70(2)
C(45) C(46) C(47) C(48) 0(3)
C(50) C(46) C(47) Fe(1) -111(3)
C(50) C(46) C(47) C(48) 180(3)
C(50) C(46) C(47) C(52) -0(5)
Fe(1) C(47) C(48) C(44) -60(2)
Fe(1) C(47) C(48) C(53) 120(3)
C(46) C(47) C(48) Fe(1) 60.2(19)
C(46) C(47) C(48) C(44) -0(3)
C(46) C(47) C(48) C(53) 180(3)
C(52) C(47) C(48) Fe(1) -120(3)
C(52) C(47) C(48) C(44) -180(3)
C(52) C(47) C(48) C(53) -0(5)
